data_4061607
_journal_name_full Organometallics
_journal_paper_doi 10.1021/om050421v
_journal_year 2005
_chemical_formula_moiety 'C23 H24 Cl O P Pd'
_chemical_formula_sum 'C23 H24 Cl O P Pd'
_chemical_formula_weight 489.24
_space_group_IT_number 4
_symmetry_cell_setting monoclinic
_symmetry_space_group_name_Hall 'P 2yb'
_symmetry_space_group_name_H-M 'P 1 21 1'
_cell_angle_alpha 90.00
_cell_angle_beta 102.530(10)
_cell_angle_gamma 90.00
_cell_formula_units_Z 4
_cell_length_a 9.4910(10)
_cell_length_b 14.3370(10)
_cell_length_c 16.2480(10)
_cell_measurement_temperature 293(2)
_cell_volume 2158.2(3)
_diffrn_ambient_temperature 293(2)
_exptl_crystal_density_diffrn 1.506
_cod_original_sg_symbol_H-M 'P 21'
_cod_database_code 4061607

loop_
_symmetry_equiv_pos_as_xyz
'x, y, z'
'-x, y+1/2, -z'

loop_
_atom_site_label
_atom_site_type_symbol
_atom_site_fract_x
_atom_site_fract_y
_atom_site_fract_z
_atom_site_U_iso_or_equiv
_atom_site_adp_type
_atom_site_occupancy
_atom_site_symmetry_multiplicity
_atom_site_calc_flag
_atom_site_refinement_flags
_atom_site_disorder_assembly
_atom_site_disorder_group
Pd1 Pd 0.19831(4) 0.84000(2) 0.55759(2) 0.04072(10) Uani 1 1 d . . .
P1 P 0.21672(15) 0.71163(8) 0.47878(9) 0.0394(3) Uani 1 1 d . . .
Cl1 Cl 0.00883(17) 0.77609(11) 0.61406(11) 0.0613(4) Uani 1 1 d . . .
O1 O 0.0641(4) 0.6776(3) 0.4219(3) 0.0529(9) Uani 1 1 d . . .
C11 C 0.2195(8) 0.9753(4) 0.6211(4) 0.0584(15) Uani 1 1 d . . .
H11A H 0.1305 1.0065 0.6250 0.070 Uiso 1 1 calc R . .
H11B H 0.2950 0.9807 0.6718 0.070 Uiso 1 1 calc R . .
C12 C 0.2618(6) 0.9829(3) 0.5452(4) 0.0485(12) Uani 1 1 d . . .
C13 C 0.3687(7) 0.9205(4) 0.5317(4) 0.0563(14) Uani 1 1 d . . .
H13A H 0.4579 0.9199 0.5742 0.068 Uiso 1 1 calc R . .
H13B H 0.3837 0.9170 0.4746 0.068 Uiso 1 1 calc R . .
C14 C 0.1796(8) 1.0413(5) 0.4743(5) 0.074(2) Uani 1 1 d . . .
H14A H 0.2248 1.0374 0.4270 0.111 Uiso 1 1 calc R . .
H14B H 0.1791 1.1051 0.4923 0.111 Uiso 1 1 calc R . .
H14C H 0.0821 1.0190 0.4581 0.111 Uiso 1 1 calc R . .
C15 C -0.0485(7) 0.7411(5) 0.3888(5) 0.0705(19) Uani 1 1 d . . .
H15A H -0.1300 0.7074 0.3573 0.106 Uiso 1 1 calc R . .
H15B H -0.0154 0.7848 0.3525 0.106 Uiso 1 1 calc R . .
H15C H -0.0762 0.7740 0.4343 0.106 Uiso 1 1 calc R . .
C16 C 0.3258(6) 0.7187(3) 0.4003(3) 0.0414(11) Uani 1 1 d . . .
C17 C 0.2954(7) 0.7900(4) 0.3412(4) 0.0514(13) Uani 1 1 d . . .
H17 H 0.2277 0.8351 0.3467 0.062 Uiso 1 1 calc R . .
C18 C 0.3639(7) 0.7951(5) 0.2741(4) 0.0570(14) Uani 1 1 d . . .
H18 H 0.3410 0.8427 0.2346 0.068 Uiso 1 1 calc R . .
C19 C 0.4654(7) 0.7296(5) 0.2664(4) 0.0607(15) Uani 1 1 d . . .
H19 H 0.5109 0.7321 0.2212 0.073 Uiso 1 1 calc R . .
C110 C 0.4996(7) 0.6606(5) 0.3257(4) 0.0603(16) Uani 1 1 d . . .
H110 H 0.5707 0.6174 0.3213 0.072 Uiso 1 1 calc R . .
C111 C 0.4306(6) 0.6543(4) 0.3914(4) 0.0493(12) Uani 1 1 d . . .
H111 H 0.4543 0.6062 0.4304 0.059 Uiso 1 1 calc R . .
C112 C 0.2742(5) 0.6029(4) 0.5330(3) 0.0427(10) Uani 1 1 d . . .
C113 C 0.2169(7) 0.5200(4) 0.4947(4) 0.0551(14) Uani 1 1 d . . .
H113 H 0.1520 0.5220 0.4429 0.066 Uiso 1 1 calc R . .
C114 C 0.2556(7) 0.4342(4) 0.5332(5) 0.0623(17) Uani 1 1 d . . .
H114 H 0.2162 0.3793 0.5075 0.075 Uiso 1 1 calc R . .
C115 C 0.3512(9) 0.4313(4) 0.6084(5) 0.076(2) Uani 1 1 d . . .
H115 H 0.3772 0.3742 0.6344 0.092 Uiso 1 1 calc R . .
C116 C 0.4106(8) 0.5131(5) 0.6468(4) 0.0661(17) Uani 1 1 d . . .
H116 H 0.4766 0.5099 0.6982 0.079 Uiso 1 1 calc R . .
C117 C 0.3732(5) 0.5996(4) 0.6098(3) 0.0458(10) Uani 1 1 d . . .
C118 C 0.4445(6) 0.6842(4) 0.6536(3) 0.0465(12) Uani 1 1 d . . .
C119 C 0.3892(7) 0.7287(4) 0.7160(4) 0.0598(15) Uani 1 1 d . . .
H119 H 0.3026 0.7075 0.7272 0.072 Uiso 1 1 calc R . .
C120 C 0.4578(8) 0.8028(5) 0.7616(4) 0.0727(19) Uani 1 1 d . . .
H120 H 0.4177 0.8314 0.8025 0.087 Uiso 1 1 calc R . .
C121 C 0.5859(8) 0.8339(6) 0.7460(5) 0.077(2) Uani 1 1 d . . .
H121 H 0.6334 0.8839 0.7765 0.092 Uiso 1 1 calc R . .
C122 C 0.6452(8) 0.7908(6) 0.6846(5) 0.075(2) Uani 1 1 d . . .
H122 H 0.7328 0.8114 0.6745 0.090 Uiso 1 1 calc R . .
C123 C 0.5732(7) 0.7174(4) 0.6388(4) 0.0614(16) Uani 1 1 d . . .
H123 H 0.6123 0.6897 0.5970 0.074 Uiso 1 1 calc R . .
Pd2 Pd 0.73334(4) 0.60391(2) 1.04298(3) 0.04283(11) Uani 1 1 d . . .
P2 P 0.73574(14) 0.48724(8) 0.94814(8) 0.0389(3) Uani 1 1 d . . .
Cl2 Cl 0.57042(18) 0.52766(11) 1.11253(11) 0.0627(4) Uani 1 1 d . . .
O2 O 0.5835(4) 0.4708(3) 0.8821(3) 0.0599(11) Uani 1 1 d . . .
C21 C 0.7722(9) 0.7261(4) 1.1241(5) 0.075(2) Uani 1 1 d . . .
H21A H 0.6898 0.7508 1.1433 0.090 Uiso 1 1 calc R . .
H21B H 0.8608 0.7264 1.1671 0.090 Uiso 1 1 calc R . .
C22 C 0.7837(7) 0.7508(4) 1.0434(5) 0.0584(15) Uani 1 1 d . . .
C23 C 0.8829(7) 0.6978(4) 1.0094(5) 0.0591(16) Uani 1 1 d . . .
H23A H 0.9808 0.6948 1.0429 0.071 Uiso 1 1 calc R . .
H23B H 0.8783 0.7053 0.9496 0.071 Uiso 1 1 calc R . .
C24 C 0.6792(9) 0.8140(5) 0.9893(7) 0.096(3) Uani 1 1 d . . .
H24A H 0.7060 0.8221 0.9361 0.143 Uiso 1 1 calc R . .
H24B H 0.6796 0.8734 1.0166 0.143 Uiso 1 1 calc R . .
H24C H 0.5842 0.7874 0.9803 0.143 Uiso 1 1 calc R . .
C25 C 0.4574(7) 0.5199(6) 0.8885(5) 0.074(2) Uani 1 1 d . . .
H25A H 0.3786 0.5002 0.8443 0.111 Uiso 1 1 calc R . .
H25B H 0.4730 0.5856 0.8833 0.111 Uiso 1 1 calc R . .
H25C H 0.4348 0.5074 0.9422 0.111 Uiso 1 1 calc R . .
C26 C 0.8493(6) 0.4960(3) 0.8726(3) 0.0411(10) Uani 1 1 d . . .
C27 C 0.8319(7) 0.5733(4) 0.8175(4) 0.0517(13) Uani 1 1 d . . .
H27 H 0.7640 0.6187 0.8217 0.062 Uiso 1 1 calc R . .
C28 C 0.9128(7) 0.5826(4) 0.7582(4) 0.0583(15) Uani 1 1 d . . .
H28 H 0.8972 0.6330 0.7213 0.070 Uiso 1 1 calc R . .
C29 C 1.0176(7) 0.5179(5) 0.7523(4) 0.0590(15) Uani 1 1 d . . .
H29 H 1.0764 0.5264 0.7140 0.071 Uiso 1 1 calc R . .
C210 C 1.0346(7) 0.4412(4) 0.8033(4) 0.0562(14) Uani 1 1 d . . .
H210 H 1.1027 0.3963 0.7979 0.067 Uiso 1 1 calc R . .
C211 C 0.9523(6) 0.4294(4) 0.8625(4) 0.0471(12) Uani 1 1 d . . .
H211 H 0.9651 0.3764 0.8963 0.056 Uiso 1 1 calc R . .
C212 C 0.7719(5) 0.3735(3) 0.9981(3) 0.0401(10) Uani 1 1 d . . .
C213 C 0.6901(6) 0.2978(4) 0.9615(4) 0.0482(12) Uani 1 1 d . . .
H213 H 0.6292 0.3044 0.9087 0.058 Uiso 1 1 calc R . .
C214 C 0.6979(7) 0.2121(4) 1.0028(5) 0.0606(16) Uani 1 1 d . . .
H214 H 0.6418 0.1621 0.9782 0.073 Uiso 1 1 calc R . .
C215 C 0.7894(7) 0.2024(4) 1.0804(5) 0.0609(16) Uani 1 1 d . . .
H215 H 0.7968 0.1452 1.1080 0.073 Uiso 1 1 calc R . .
C216 C 0.8700(6) 0.2770(4) 1.1172(4) 0.0525(13) Uani 1 1 d . . .
H216 H 0.9291 0.2698 1.1705 0.063 Uiso 1 1 calc R . .
C217 C 0.8657(5) 0.3629(3) 1.0770(3) 0.0387(10) Uani 1 1 d . . .
C218 C 0.9609(5) 0.4376(3) 1.1202(3) 0.0420(10) Uani 1 1 d . . .
C219 C 1.0688(7) 0.4757(4) 1.0859(4) 0.0561(14) Uani 1 1 d . . .
H219 H 1.0779 0.4576 1.0324 0.067 Uiso 1 1 calc R . .
C220 C 1.1635(8) 0.5404(5) 1.1304(5) 0.075(2) Uani 1 1 d . . .
H220 H 1.2375 0.5639 1.1071 0.090 Uiso 1 1 calc R . .
C221 C 1.1497(9) 0.5700(6) 1.2078(5) 0.082(2) Uani 1 1 d . . .
H221 H 1.2119 0.6148 1.2370 0.098 Uiso 1 1 calc R . .
C222 C 1.0436(10) 0.5331(8) 1.2415(5) 0.101(3) Uani 1 1 d . . .
H222 H 1.0345 0.5519 1.2949 0.121 Uiso 1 1 calc R . .
C223 C 0.9492(8) 0.4685(6) 1.1983(4) 0.082(2) Uani 1 1 d . . .
H223 H 0.8761 0.4452 1.2224 0.098 Uiso 1 1 calc R . .

loop_
_atom_site_aniso_label
_atom_site_aniso_U_11
_atom_site_aniso_U_22
_atom_site_aniso_U_33
_atom_site_aniso_U_23
_atom_site_aniso_U_13
_atom_site_aniso_U_12
Pd1 0.0492(2) 0.03547(17) 0.0395(2) -0.00086(14) 0.01410(16) -0.00158(15)
P1 0.0445(7) 0.0349(6) 0.0379(7) -0.0008(4) 0.0074(5) 0.0023(5)
Cl1 0.0652(9) 0.0645(8) 0.0608(10) 0.0042(7) 0.0285(7) -0.0102(7)
O1 0.047(2) 0.051(2) 0.057(2) -0.0090(17) 0.0017(18) 0.0004(16)
C11 0.076(4) 0.043(3) 0.062(4) -0.013(2) 0.028(3) -0.008(3)
C12 0.064(4) 0.037(2) 0.048(3) -0.003(2) 0.018(3) -0.009(2)
C13 0.053(4) 0.052(3) 0.066(4) -0.004(3) 0.016(3) -0.012(2)
C14 0.085(5) 0.052(3) 0.087(5) 0.021(3) 0.025(4) 0.006(3)
C15 0.064(4) 0.069(4) 0.066(4) -0.002(3) -0.013(3) 0.012(3)
C16 0.051(3) 0.036(2) 0.036(3) 0.0002(17) 0.006(2) 0.0005(19)
C17 0.067(4) 0.049(3) 0.042(3) 0.005(2) 0.020(3) 0.010(2)
C18 0.064(4) 0.068(4) 0.040(3) 0.011(2) 0.014(3) 0.002(3)
C19 0.062(4) 0.076(4) 0.047(4) 0.001(3) 0.018(3) 0.000(3)
C110 0.053(4) 0.070(4) 0.061(4) 0.005(3) 0.020(3) 0.016(3)
C111 0.052(3) 0.050(3) 0.046(3) 0.007(2) 0.011(2) 0.012(2)
C112 0.048(3) 0.036(2) 0.046(3) 0.002(2) 0.013(2) 0.000(2)
C113 0.065(4) 0.038(2) 0.061(4) 0.000(2) 0.009(3) -0.002(2)
C114 0.063(4) 0.038(3) 0.086(5) 0.001(3) 0.016(3) -0.004(2)
C115 0.096(6) 0.041(3) 0.090(5) 0.022(3) 0.017(4) 0.009(3)
C116 0.078(5) 0.059(4) 0.058(4) 0.016(3) 0.006(3) 0.011(3)
C117 0.048(3) 0.050(2) 0.041(3) 0.005(2) 0.013(2) 0.002(2)
C118 0.051(3) 0.051(3) 0.034(3) 0.001(2) 0.002(2) 0.009(2)
C119 0.066(4) 0.065(4) 0.047(3) -0.006(3) 0.011(3) 0.000(3)
C120 0.086(5) 0.078(4) 0.050(4) -0.015(3) 0.006(4) 0.005(4)
C121 0.076(5) 0.073(4) 0.070(5) -0.015(4) -0.010(4) -0.007(4)
C122 0.053(4) 0.085(5) 0.084(6) -0.002(4) 0.005(4) -0.009(3)
C123 0.060(4) 0.063(4) 0.062(4) -0.005(3) 0.015(3) 0.003(3)
Pd2 0.0505(2) 0.03641(17) 0.0446(2) -0.00566(15) 0.01699(17) -0.00491(16)
P2 0.0402(7) 0.0367(6) 0.0396(7) -0.0046(4) 0.0080(5) -0.0009(5)
Cl2 0.0724(10) 0.0561(8) 0.0693(11) 0.0092(7) 0.0365(8) -0.0024(7)
O2 0.046(2) 0.068(2) 0.061(3) -0.017(2) 0.0023(19) 0.0078(18)
C21 0.109(6) 0.056(3) 0.075(5) -0.029(3) 0.051(4) -0.028(4)
C22 0.064(4) 0.040(3) 0.077(5) -0.015(3) 0.030(3) -0.017(2)
C23 0.059(4) 0.051(3) 0.075(4) -0.017(3) 0.033(3) -0.020(3)
C24 0.086(6) 0.048(4) 0.158(9) 0.022(4) 0.038(6) -0.003(3)
C25 0.049(4) 0.091(5) 0.075(5) -0.005(4) -0.001(3) 0.015(3)
C26 0.050(3) 0.039(2) 0.035(3) -0.0054(17) 0.009(2) -0.0002(19)
C27 0.065(4) 0.050(3) 0.042(3) 0.010(2) 0.015(3) 0.012(2)
C28 0.074(4) 0.062(4) 0.040(3) 0.009(2) 0.015(3) -0.003(3)
C29 0.063(4) 0.079(4) 0.041(3) 0.002(3) 0.025(3) 0.000(3)
C210 0.053(4) 0.067(4) 0.052(4) -0.001(3) 0.016(3) 0.006(3)
C211 0.054(3) 0.049(3) 0.040(3) 0.002(2) 0.012(2) 0.003(2)
C212 0.044(3) 0.034(2) 0.045(3) -0.0040(18) 0.014(2) -0.0026(18)
C213 0.053(3) 0.046(3) 0.048(3) -0.013(2) 0.016(2) -0.013(2)
C214 0.069(4) 0.040(3) 0.079(5) -0.016(3) 0.030(3) -0.016(2)
C215 0.062(4) 0.038(3) 0.088(5) 0.010(3) 0.030(3) -0.003(2)
C216 0.056(3) 0.049(3) 0.054(3) 0.011(2) 0.013(3) 0.001(2)
C217 0.039(3) 0.041(2) 0.041(3) 0.0000(17) 0.018(2) -0.0021(17)
C218 0.039(3) 0.046(2) 0.040(3) 0.0015(19) 0.009(2) -0.0039(19)
C219 0.061(4) 0.061(3) 0.049(3) 0.002(2) 0.018(3) -0.013(3)
C220 0.061(4) 0.078(5) 0.081(5) 0.014(4) 0.006(4) -0.028(3)
C221 0.077(5) 0.089(5) 0.069(5) -0.015(4) -0.008(4) -0.032(4)
C222 0.095(6) 0.158(9) 0.053(5) -0.042(5) 0.025(4) -0.056(6)
C223 0.080(5) 0.126(7) 0.047(4) -0.028(4) 0.028(3) -0.052(5)

loop_
_geom_bond_atom_site_label_1
_geom_bond_atom_site_label_2
_geom_bond_distance
_geom_bond_site_symmetry_2
_geom_bond_publ_flag
Pd1 C13 2.103(6) . ?
Pd1 C12 2.157(5) . ?
Pd1 C11 2.186(5) . ?
Pd1 P1 2.2705(13) . ?
Pd1 Cl1 2.3730(15) . ?
P1 O1 1.615(4) . ?
P1 C16 1.811(6) . ?
P1 C112 1.815(5) . ?
O1 C15 1.418(7) . ?
C11 C12 1.382(8) . ?
C11 H11A 0.9700 . ?
C11 H11B 0.9700 . ?
C12 C13 1.406(8) . ?
C12 C14 1.499(9) . ?
C13 H13A 0.9700 . ?
C13 H13B 0.9700 . ?
C14 H14A 0.9600 . ?
C14 H14B 0.9600 . ?
C14 H14C 0.9600 . ?
C15 H15A 0.9600 . ?
C15 H15B 0.9600 . ?
C15 H15C 0.9600 . ?
C16 C111 1.388(7) . ?
C16 C17 1.389(7) . ?
C17 C18 1.386(8) . ?
C17 H17 0.9300 . ?
C18 C19 1.370(9) . ?
C18 H18 0.9300 . ?
C19 C110 1.369(9) . ?
C19 H19 0.9300 . ?
C110 C111 1.371(9) . ?
C110 H110 0.9300 . ?
C111 H111 0.9300 . ?
C112 C117 1.391(7) . ?
C112 C113 1.396(7) . ?
C113 C114 1.392(8) . ?
C113 H113 0.9300 . ?
C114 C115 1.355(10) . ?
C114 H114 0.9300 . ?
C115 C116 1.389(10) . ?
C115 H115 0.9300 . ?
C116 C117 1.391(8) . ?
C116 H116 0.9300 . ?
C117 C118 1.492(8) . ?
C118 C123 1.380(9) . ?
C118 C119 1.393(8) . ?
C119 C120 1.375(9) . ?
C119 H119 0.9300 . ?
C120 C121 1.369(11) . ?
C120 H120 0.9300 . ?
C121 C122 1.392(11) . ?
C121 H121 0.9300 . ?
C122 C123 1.381(9) . ?
C122 H122 0.9300 . ?
C123 H123 0.9300 . ?
Pd2 C23 2.111(6) . ?
Pd2 C22 2.159(5) . ?
Pd2 C21 2.175(6) . ?
Pd2 P2 2.2779(13) . ?
Pd2 Cl2 2.3709(15) . ?
P2 O2 1.619(4) . ?
P2 C26 1.805(5) . ?
P2 C212 1.820(5) . ?
O2 C25 1.412(7) . ?
C21 C22 1.384(10) . ?
C21 H21A 0.9700 . ?
C21 H21B 0.9700 . ?
C22 C23 1.412(8) . ?
C22 C24 1.483(10) . ?
C23 H23A 0.9700 . ?
C23 H23B 0.9700 . ?
C24 H24A 0.9600 . ?
C24 H24B 0.9600 . ?
C24 H24C 0.9600 . ?
C25 H25A 0.9600 . ?
C25 H25B 0.9600 . ?
C25 H25C 0.9600 . ?
C26 C211 1.403(7) . ?
C26 C27 1.411(7) . ?
C27 C28 1.362(8) . ?
C27 H27 0.9300 . ?
C28 C29 1.379(9) . ?
C28 H28 0.9300 . ?
C29 C210 1.365(9) . ?
C29 H29 0.9300 . ?
C210 C211 1.374(8) . ?
C210 H210 0.9300 . ?
C211 H211 0.9300 . ?
C212 C213 1.391(6) . ?
C212 C217 1.401(7) . ?
C213 C214 1.393(8) . ?
C213 H213 0.9300 . ?
C214 C215 1.373(10) . ?
C214 H214 0.9300 . ?
C215 C216 1.375(8) . ?
C215 H215 0.9300 . ?
C216 C217 1.391(7) . ?
C216 H216 0.9300 . ?
C217 C218 1.477(7) . ?
C218 C223 1.371(8) . ?
C218 C219 1.380(8) . ?
C219 C220 1.381(9) . ?
C219 H219 0.9300 . ?
C220 C221 1.361(11) . ?
C220 H220 0.9300 . ?
C221 C222 1.354(11) . ?
C221 H221 0.9300 . ?
C222 C223 1.371(10) . ?
C222 H222 0.9300 . ?
C223 H223 0.9300 . ?
